data_9005683
loop_
_publ_author_name
'Guistetto, R.'
'Chiari, G.'

_publ_section_title
;Crystal structure refinement of palygorskite from neutron powder diffraction
 Mexico Note: Occupancies created to match reported formula
;
_journal_name_full 'European Journal of Mineralogy'
_journal_page_first 521
_journal_page_last 532
_journal_paper_doi 10.1127/0935-1221/2004/0016-0521
_journal_volume 16
_journal_year 2004
_chemical_compound_source 'Lorenzo Pech mine, near Ticul, on the way to Chapab, Chiapas, Mexico'
_chemical_formula_sum 'Al0.82 D5 Fe0.12 H1.8 K0.02 Mg1.08 O15.5 Si3.96'
_chemical_name_mineral 'Palygorskite (deuterated)'
_space_group_IT_number 12
_symmetry_space_group_name_Hall '-C 2y'
_symmetry_space_group_name_H-M 'C 1 2/m 1'
_cell_angle_alpha 90
_cell_angle_beta 105.27
_cell_angle_gamma 90
_cell_formula_units_Z 4
_cell_length_a 13.337
_cell_length_b 17.879
_cell_length_c 5.264
_cell_volume 1210.898
_database_code_amcsd 0007074
_exptl_crystal_density_diffrn 2.342
_cod_original_formula_sum 'Mg1.08 Al.82 Fe.12 K.02 Si3.96 O15.5 D5 H1.8'
_cod_database_code 9005683

loop_
_space_group_symop_operation_xyz
x,y,z
1/2+x,1/2+y,z
x,-y,z
1/2+x,1/2-y,z
-x,y,-z
1/2-x,1/2+y,-z
-x,-y,-z
1/2-x,1/2-y,-z

loop_
_atom_site_label
_atom_site_fract_x
_atom_site_fract_y
_atom_site_fract_z
_atom_site_occupancy
_atom_site_U_iso_or_equiv
_atom_site_type_symbol
_atom_site_attached_hydrogens
MgM2 0.00000 0.10100 0.50000 0.54000 0.21000 Mg 0
AlM2 0.00000 0.10100 0.50000 0.39000 0.21000 Al 0
FeM2 0.00000 0.10100 0.50000 0.06000 0.21000 Fe 0
KM2 0.00000 0.10100 0.50000 0.01000 0.21000 K 0
MgM3 0.00000 0.20100 0.00000 0.54000 0.21000 Mg 0
AlM3 0.00000 0.20100 0.00000 0.39000 0.21000 Al 0
FeM3 0.00000 0.20100 0.00000 0.06000 0.21000 Fe 0
KM3 0.00000 0.20100 0.00000 0.01000 0.21000 K 0
SiT1 0.19600 0.08890 0.15500 0.99000 0.38000 Si 0
AlT1 0.19600 0.08890 0.15500 0.01000 0.38000 Al 0
SiT2 0.21000 0.17720 0.64300 0.99000 0.38000 Si 0
AlT2 0.21000 0.17720 0.64300 0.01000 0.38000 Al 0
O-H 0.08300 0.00000 0.59000 1.00000 0.08800 O 1
O1 0.08400 0.11300 0.19800 1.00000 0.08800 O 0
O2 0.09400 0.18900 0.69100 1.00000 0.08800 O 0
Wat1 0.08900 0.29900 0.05500 1.00000 0.08800 O 2
O3 0.22200 0.00000 0.12300 1.00000 0.08800 O 0
O4 0.25000 0.25000 0.50000 1.00000 0.08800 O 0
O5 0.23700 0.10700 0.47100 1.00000 0.08800 O 0
O6 0.23900 0.13700 0.93500 1.00000 0.08800 O 0
OZW1 0.00000 0.29100 0.50000 0.50000 0.02600 O 0
DZW1*1 0.98000 0.33000 0.36300 0.13000 0.02600 D 0
DZW1*2 0.05100 0.31800 0.47000 0.37000 0.02600 D 0
OZW2 0.96300 0.41700 0.22300 0.50000 0.02600 O 0
DZW2*1 0.08200 0.45800 0.82000 0.13000 0.02600 D 0
DZW2*2 0.02800 0.43900 0.19000 0.13000 0.02600 D 0
DZW2*3 0.05500 0.36900 0.69000 0.37000 0.02600 D 0
DZW2*4 0.94700 0.45300 0.32100 0.37000 0.02600 D 0
OZW3 0.13400 0.50000 0.15000 1.00000 0.02600 O 0
DZW3*1 0.18100 0.45500 0.17000 0.26000 0.02600 D 0
DZW3*2 0.18000 0.50000 0.08100 0.74000 0.02600 D 0
DZW3*3 0.09100 0.45800 0.07800 0.37000 0.02600 D 0

loop_
_cod_changelog_entry_id
_cod_changelog_entry_author
_cod_changelog_entry_date
_cod_changelog_entry_text
1
;cod-tools version 3.8.0
Id: cif_guess_AMCSD_atom_types 9581 2023-05-17 12:35:41Z saulius
;
2023-05-18T11:39:35+03:00
;Derived atom types and hydrogen counts
from atom names that follow the AMCSD naming convention
(Wat == water, O-H == hydroxyl).
;
2
;cod-tools version 3.10.1
Id: cif_fix_AMCSD_atom_labels 10224 2024-08-07 11:09:31Z saulius
;
2024-08-07T19:39:29+03:00
;Changed the following '_atom_site_label' values:
the first duplicated label 'DZW1*'  converted to 'DZW1*1'
duplicated label 'DZW1*' at index 22 converted to 'DZW1*2'
the first duplicated label 'DZW2*'  converted to 'DZW2*1'
duplicated label 'DZW2*' at index 25 converted to 'DZW2*2'
duplicated label 'DZW2*' at index 26 converted to 'DZW2*3'
duplicated label 'DZW2*' at index 27 converted to 'DZW2*4'
the first duplicated label 'DZW3*'  converted to 'DZW3*1'
duplicated label 'DZW3*' at index 30 converted to 'DZW3*2'
duplicated label 'DZW3*' at index 31 converted to 'DZW3*3'
;

loop_
_cod_related_entry_id
_cod_related_entry_database
_cod_related_entry_code
1 AMCSD 0007074
